data_7118961
loop_
_publ_author_name
'Masaki Ito'
'Masato Iseki'
'Masumi Itazaki'
'Hiroshi Nakazawa'

_publ_section_title
;
 Tetrahedral cage complex with planar vertices: selective synthesis of
 Pt4L6 cage complexes involving hydrogen bonds driven by halide binding
;
_journal_name_full Chem.Commun.
_journal_page_first 7205
_journal_volume 52
_journal_year 2016
_chemical_formula_moiety 'C36 H30 Fe N2 O2 P2'
_chemical_formula_sum 'C36 H30 Fe N2 O2 P2'
_chemical_formula_weight 640.41
_space_group_IT_number 14
_symmetry_cell_setting monoclinic
_symmetry_Int_Tables_number 14
_symmetry_space_group_name_Hall '-P 2ybc'
_symmetry_space_group_name_H-M 'P 1 21/c 1'
_audit_update_record
;
2016-03-29 deposited with the CCDC.
2016-04-21 downloaded from the CCDC.
;
_cell_angle_alpha 90.00
_cell_angle_beta 104.743(5)
_cell_angle_gamma 90.00
_cell_formula_units_Z 2
_cell_length_a 13.7346(13)
_cell_length_b 11.8880(10)
_cell_length_c 9.9583(10)
_cell_measurement_reflns_used 2330
_cell_measurement_temperature 200(2)
_cell_measurement_theta_max 27.4778
_cell_measurement_theta_min 2.2992
_cell_volume 1572.4(3)
_computing_cell_refinement 'CrystalClear (Rigaku Inc., 2008)'
_computing_data_collection 'CrystalClear (Rigaku Inc., 2008)'
_computing_data_reduction 'CrystalClear (Rigaku Inc., 2008)'
_computing_molecular_graphics 'Ortep-3 for Windows (Farrugia, 1997)'
_computing_publication_material SHELXL97
_computing_structure_refinement 'SHELXL-97 (Sheldrick, 1997)'
_computing_structure_solution 'SIR97 (Altomare <i>et al.</i>,  1999)'
_diffrn_ambient_temperature 200(2)
_diffrn_detector_area_resol_mean 7.111
_diffrn_measured_fraction_theta_full 0.997
_diffrn_measured_fraction_theta_max 0.997
_diffrn_measurement_details
;
scan:
    Number of images: 360
               Slice: -115.0000 - 65.0000
         Image width: 0.5000
            Exp time: 48.0000
       Rotation axis: Omega
               Omega: 0.0000
                 Chi: 45.0000
                 Phi: 0.0000
                 XTD: 54.9660
              2theta: -25.1582
scan:
    Number of images: 360
               Slice: -115.0000 - 65.0000
         Image width: 0.5000
            Exp time: 48.0000
       Rotation axis: Omega
               Omega: 0.0000
                 Chi: 45.0000
                 Phi: 90.0000
                 XTD: 54.9660
              2theta: -25.1582
scan:
    Number of images: 360
               Slice: -115.0000 - 65.0000
         Image width: 0.5000
            Exp time: 48.0000
       Rotation axis: Omega
               Omega: 0.0000
                 Chi: 45.0000
                 Phi: 180.0000
                 XTD: 54.9660
              2theta: -25.1582

;
_diffrn_measurement_device 'Saturn724+ (4x4 bin mode)'
_diffrn_measurement_device_details 'AFC11 (Right): Eulerian 3 circle'
_diffrn_measurement_device_type 'Rigaku AFC11 with Saturn 724+ CCD'
_diffrn_measurement_method \w
_diffrn_radiation_detector CCD
_diffrn_radiation_monochromator Confocal
_diffrn_radiation_source 'Rotating Anode'
_diffrn_radiation_type MoK\a
_diffrn_radiation_wavelength 0.710747
_diffrn_reflns_av_R_equivalents 0.0407
_diffrn_reflns_av_unetI/netI 0.0330
_diffrn_reflns_limit_h_max 17
_diffrn_reflns_limit_h_min -17
_diffrn_reflns_limit_k_max 14
_diffrn_reflns_limit_k_min -15
_diffrn_reflns_limit_l_max 12
_diffrn_reflns_limit_l_min -12
_diffrn_reflns_number 15425
_diffrn_reflns_reduction_process 'Lp corrections applied'
_diffrn_reflns_theta_full 27.48
_diffrn_reflns_theta_max 27.48
_diffrn_reflns_theta_min 2.72
_diffrn_source_current 24.0000
_diffrn_source_power 1.2000
_diffrn_source_voltage 50.0000
_exptl_absorpt_coefficient_mu 0.616
_exptl_absorpt_correction_T_max 0.9817
_exptl_absorpt_correction_T_min 0.9581
_exptl_absorpt_correction_type multi-scan
_exptl_absorpt_process_details 'REQAB (Rigaku, 1998)'
_exptl_crystal_colour Orange
_exptl_crystal_density_diffrn 1.353
_exptl_crystal_density_method 'not measured'
_exptl_crystal_description Prism
_exptl_crystal_F_000 664
_exptl_crystal_preparation 'mounted on the CryoLoop with Palaton oil and placed in N2 stream at 200(2) K'
_exptl_crystal_size_max 0.07
_exptl_crystal_size_mid 0.05
_exptl_crystal_size_min 0.03
_refine_diff_density_max 0.426
_refine_diff_density_min -0.203
_refine_diff_density_rms 0.054
_refine_ls_extinction_method none
_refine_ls_goodness_of_fit_ref 1.067
_refine_ls_hydrogen_treatment mixed
_refine_ls_matrix_type full
_refine_ls_number_parameters 200
_refine_ls_number_reflns 3596
_refine_ls_number_restraints 0
_refine_ls_restrained_S_all 1.067
_refine_ls_R_factor_all 0.0600
_refine_ls_R_factor_gt 0.0433
_refine_ls_shift/su_max 0.000
_refine_ls_shift/su_mean 0.000
_refine_ls_structure_factor_coef Fsqd
_refine_ls_weighting_details 'calc w=1/[\s^2^(Fo^2^)+(0.0444P)^2^+0.4621P] where P=(Fo^2^+2Fc^2^)/3'
_refine_ls_weighting_scheme calc
_refine_ls_wR_factor_gt 0.0924
_refine_ls_wR_factor_ref 0.0997
_reflns_number_gt 2850
_reflns_number_total 3596
_reflns_threshold_expression >2sigma(I)
_cod_data_source_file c6cc01448h2.cif
_cod_data_source_block ISK-376-New
_cod_depositor_comments
;
The following automatic conversions were performed:

'_exptl_absorpt_correction_type' value 'Multi-scan' changed to
'multi-scan' according to the built-in table from CIF Core dictionary
named 'cif_core.dic' version 2.4.1 from 2010-06-29.

Automatic conversion script
Id: cif_fix_values 4609 2016-04-01 06:22:49Z antanas 
;
_cod_original_sg_symbol_H-M P21/c
_cod_database_code 7118961

loop_
_symmetry_equiv_pos_as_xyz
'x, y, z'
'-x, y+1/2, -z+1/2'
'-x, -y, -z'
'x, -y-1/2, z-1/2'

loop_
_atom_site_label
_atom_site_type_symbol
_atom_site_fract_x
_atom_site_fract_y
_atom_site_fract_z
_atom_site_U_iso_or_equiv
_atom_site_adp_type
_atom_site_occupancy
_atom_site_symmetry_multiplicity
_atom_site_calc_flag
_atom_site_refinement_flags
_atom_site_disorder_assembly
_atom_site_disorder_group
Fe1 Fe 0.5000 0.0000 0.0000 0.03421(13) Uani 1 2 d S . .
C1 C 0.64294(15) 0.28634(17) 0.05879(19) 0.0352(4) Uani 1 1 d . . .
O1 O 0.61888(12) 0.29035(14) -0.06833(14) 0.0482(4) Uani 1 1 d . . .
N1 N 0.59152(13) 0.22782(15) 0.13346(18) 0.0359(4) Uani 1 1 d . . .
C2 C 0.50625(15) 0.15970(17) 0.0811(2) 0.0354(4) Uani 1 1 d . . .
C3 C 0.44121(16) 0.15594(18) -0.0555(2) 0.0423(5) Uani 1 1 d . . .
H3A H 0.4483 0.1978 -0.1337 0.051 Uiso 1 1 calc R . .
C4 C 0.36366(17) 0.07759(19) -0.0523(3) 0.0485(6) Uani 1 1 d . . .
H4A H 0.3090 0.0585 -0.1287 0.058 Uiso 1 1 calc R . .
C5 C 0.38116(17) 0.0328(2) 0.0829(3) 0.0485(6) Uani 1 1 d . . .
H5A H 0.3405 -0.0213 0.1132 0.058 Uiso 1 1 calc R . .
C6 C 0.47005(17) 0.08250(19) 0.1655(2) 0.0430(5) Uani 1 1 d . . .
H6A H 0.5001 0.0669 0.2606 0.052 Uiso 1 1 calc R . .
P1 P 0.75489(4) 0.36191(5) 0.17167(5) 0.03837(15) Uani 1 1 d . . .
C7 C 0.77276(16) 0.46930(18) 0.0485(2) 0.0386(5) Uani 1 1 d . . .
C8 C 0.71178(19) 0.5644(2) 0.0339(3) 0.0544(6) Uani 1 1 d . . .
H8A H 0.6620 0.5696 0.0846 0.065 Uiso 1 1 calc R . .
C9 C 0.7226(2) 0.6511(2) -0.0527(3) 0.0615(7) Uani 1 1 d . . .
H9A H 0.6785 0.7139 -0.0644 0.074 Uiso 1 1 calc R . .
C10 C 0.7963(2) 0.6472(2) -0.1218(3) 0.0556(6) Uani 1 1 d . . .
H10A H 0.8048 0.7080 -0.1796 0.067 Uiso 1 1 calc R . .
C11 C 0.85842(19) 0.5547(2) -0.1077(2) 0.0534(6) Uani 1 1 d . . .
H11A H 0.9102 0.5521 -0.1553 0.064 Uiso 1 1 calc R . .
C12 C 0.84583(17) 0.4657(2) -0.0246(2) 0.0449(5) Uani 1 1 d . . .
H12A H 0.8878 0.4013 -0.0177 0.054 Uiso 1 1 calc R . .
C13 C 0.85293(16) 0.25775(18) 0.1701(2) 0.0399(5) Uani 1 1 d . . .
C14 C 0.94481(18) 0.2698(2) 0.2691(2) 0.0513(6) Uani 1 1 d . . .
H14A H 0.9542 0.3307 0.3329 0.062 Uiso 1 1 calc R . .
C15 C 1.02240(19) 0.1939(2) 0.2752(3) 0.0598(7) Uani 1 1 d . . .
H15A H 1.0852 0.2045 0.3410 0.072 Uiso 1 1 calc R . .
C16 C 1.0090(2) 0.1048(2) 0.1877(3) 0.0623(7) Uani 1 1 d . . .
H16A H 1.0624 0.0530 0.1921 0.075 Uiso 1 1 calc R . .
C17 C 0.9184(2) 0.0893(2) 0.0926(3) 0.0642(7) Uani 1 1 d . . .
H17A H 0.9086 0.0256 0.0332 0.077 Uiso 1 1 calc R . .
C18 C 0.84115(19) 0.1656(2) 0.0828(2) 0.0531(6) Uani 1 1 d . . .
H18A H 0.7792 0.1547 0.0152 0.064 Uiso 1 1 calc R . .
H1N H 0.6146(18) 0.226(2) 0.217(3) 0.051(7) Uiso 1 1 d . . .

loop_
_atom_site_aniso_label
_atom_site_aniso_U_11
_atom_site_aniso_U_22
_atom_site_aniso_U_33
_atom_site_aniso_U_23
_atom_site_aniso_U_13
_atom_site_aniso_U_12
Fe1 0.0356(2) 0.0399(2) 0.0267(2) -0.00291(17) 0.00697(16) -0.00336(18)
C1 0.0381(10) 0.0406(11) 0.0277(9) -0.0033(9) 0.0095(8) 0.0004(9)
O1 0.0531(9) 0.0645(10) 0.0253(7) 0.0005(7) 0.0071(6) -0.0133(8)
N1 0.0390(9) 0.0442(10) 0.0240(8) -0.0037(7) 0.0071(7) -0.0042(8)
C2 0.0364(11) 0.0387(11) 0.0321(10) -0.0044(8) 0.0104(8) -0.0001(9)
C3 0.0387(11) 0.0432(12) 0.0411(11) 0.0003(10) 0.0028(9) -0.0002(9)
C4 0.0356(11) 0.0502(14) 0.0558(14) -0.0073(11) 0.0044(10) -0.0015(10)
C5 0.0460(13) 0.0489(13) 0.0574(14) -0.0114(11) 0.0257(11) -0.0092(10)
C6 0.0506(13) 0.0477(13) 0.0356(11) -0.0077(10) 0.0201(10) -0.0075(10)
P1 0.0396(3) 0.0452(3) 0.0300(3) -0.0061(2) 0.0081(2) -0.0041(2)
C7 0.0384(11) 0.0394(11) 0.0373(11) -0.0067(9) 0.0084(9) -0.0025(9)
C8 0.0497(14) 0.0482(14) 0.0712(16) 0.0011(12) 0.0265(12) 0.0080(11)
C9 0.0597(16) 0.0467(15) 0.0790(19) 0.0067(14) 0.0193(14) 0.0128(12)
C10 0.0622(16) 0.0505(15) 0.0516(14) 0.0074(12) 0.0098(12) -0.0054(12)
C11 0.0573(15) 0.0600(15) 0.0479(13) 0.0031(12) 0.0225(12) -0.0012(12)
C12 0.0458(12) 0.0468(13) 0.0444(12) -0.0026(10) 0.0156(10) 0.0050(10)
C13 0.0403(11) 0.0456(12) 0.0334(10) 0.0055(9) 0.0085(9) 0.0003(9)
C14 0.0495(13) 0.0526(14) 0.0471(13) 0.0031(11) 0.0035(11) -0.0062(11)
C15 0.0441(14) 0.0692(18) 0.0598(16) 0.0197(14) 0.0016(12) 0.0037(13)
C16 0.0617(17) 0.0622(17) 0.0640(16) 0.0200(14) 0.0175(14) 0.0223(14)
C17 0.0771(19) 0.0548(16) 0.0595(16) -0.0028(13) 0.0151(14) 0.0171(14)
C18 0.0536(14) 0.0576(15) 0.0438(13) -0.0065(11) 0.0048(11) 0.0072(12)

loop_
_atom_type_symbol
_atom_type_description
_atom_type_scat_dispersion_real
_atom_type_scat_dispersion_imag
_atom_type_scat_source
C C 0.0033 0.0016 'International Tables Vol C Tables 4.2.6.8 and 6.1.1.4'
H H 0.0000 0.0000 'International Tables Vol C Tables 4.2.6.8 and 6.1.1.4'
N N 0.0061 0.0033 'International Tables Vol C Tables 4.2.6.8 and 6.1.1.4'
O O 0.0106 0.0060 'International Tables Vol C Tables 4.2.6.8 and 6.1.1.4'
P P 0.1023 0.0942 'International Tables Vol C Tables 4.2.6.8 and 6.1.1.4'
Fe Fe 0.3463 0.8444 'International Tables Vol C Tables 4.2.6.8 and 6.1.1.4'

loop_
_geom_angle_atom_site_label_1
_geom_angle_atom_site_label_2
_geom_angle_atom_site_label_3
_geom_angle
_geom_angle_site_symmetry_1
_geom_angle_site_symmetry_3
C4 Fe1 C4 180.0 . 3_655
C4 Fe1 C3 139.16(9) . 3_655
C4 Fe1 C3 40.84(9) 3_655 3_655
C4 Fe1 C3 40.84(9) . .
C4 Fe1 C3 139.16(9) 3_655 .
C3 Fe1 C3 180.0 3_655 .
C4 Fe1 C5 40.46(10) . .
C4 Fe1 C5 139.54(10) 3_655 .
C3 Fe1 C5 111.42(10) 3_655 .
C3 Fe1 C5 68.58(10) . .
C4 Fe1 C5 139.54(10) . 3_655
C4 Fe1 C5 40.46(10) 3_655 3_655
C3 Fe1 C5 68.58(10) 3_655 3_655
C3 Fe1 C5 111.42(10) . 3_655
C5 Fe1 C5 180.0 . 3_655
C4 Fe1 C6 68.18(9) . .
C4 Fe1 C6 111.82(9) 3_655 .
C3 Fe1 C6 111.33(9) 3_655 .
C3 Fe1 C6 68.67(9) . .
C5 Fe1 C6 40.49(9) . .
C5 Fe1 C6 139.51(9) 3_655 .
C4 Fe1 C6 111.82(9) . 3_655
C4 Fe1 C6 68.18(9) 3_655 3_655
C3 Fe1 C6 68.67(9) 3_655 3_655
C3 Fe1 C6 111.33(9) . 3_655
C5 Fe1 C6 139.51(9) . 3_655
C5 Fe1 C6 40.49(9) 3_655 3_655
C6 Fe1 C6 180.0 . 3_655
C4 Fe1 C2 68.00(8) . .
C4 Fe1 C2 112.00(8) 3_655 .
C3 Fe1 C2 139.29(8) 3_655 .
C3 Fe1 C2 40.71(8) . .
C5 Fe1 C2 67.88(8) . .
C5 Fe1 C2 112.12(8) 3_655 .
C6 Fe1 C2 40.41(8) . .
C6 Fe1 C2 139.59(8) 3_655 .
C4 Fe1 C2 112.00(8) . 3_655
C4 Fe1 C2 68.00(8) 3_655 3_655
C3 Fe1 C2 40.71(8) 3_655 3_655
C3 Fe1 C2 139.29(8) . 3_655
C5 Fe1 C2 112.12(8) . 3_655
C5 Fe1 C2 67.88(8) 3_655 3_655
C6 Fe1 C2 139.60(8) . 3_655
C6 Fe1 C2 40.41(8) 3_655 3_655
C2 Fe1 C2 180.0 . 3_655
O1 C1 N1 123.43(19) . .
O1 C1 P1 124.20(16) . .
N1 C1 P1 112.38(13) . .
C1 N1 C2 126.66(17) . .
C1 N1 H1N 117.2(17) . .
C2 N1 H1N 115.8(17) . .
N1 C2 C6 122.43(18) . .
N1 C2 C3 129.10(19) . .
C6 C2 C3 108.44(18) . .
N1 C2 Fe1 128.55(14) . .
C6 C2 Fe1 69.46(12) . .
C3 C2 Fe1 69.07(12) . .
C4 C3 C2 106.9(2) . .
C4 C3 Fe1 69.26(13) . .
C2 C3 Fe1 70.21(12) . .
C4 C3 H3A 126.6 . .
C2 C3 H3A 126.6 . .
Fe1 C3 H3A 125.6 . .
C5 C4 C3 108.8(2) . .
C5 C4 Fe1 70.24(13) . .
C3 C4 Fe1 69.90(12) . .
C5 C4 H4A 125.6 . .
C3 C4 H4A 125.6 . .
Fe1 C4 H4A 125.8 . .
C4 C5 C6 108.0(2) . .
C4 C5 Fe1 69.30(13) . .
C6 C5 Fe1 69.85(12) . .
C4 C5 H5A 126.0 . .
C6 C5 H5A 126.0 . .
Fe1 C5 H5A 126.4 . .
C5 C6 C2 107.83(19) . .
C5 C6 Fe1 69.66(12) . .
C2 C6 Fe1 70.13(11) . .
C5 C6 H6A 126.1 . .
C2 C6 H6A 126.1 . .
Fe1 C6 H6A 125.7 . .
C7 P1 C13 103.97(10) . .
C7 P1 C1 99.26(9) . .
C13 P1 C1 99.35(9) . .
C12 C7 C8 117.9(2) . .
C12 C7 P1 124.79(17) . .
C8 C7 P1 117.15(17) . .
C9 C8 C7 121.0(2) . .
C9 C8 H8A 119.5 . .
C7 C8 H8A 119.5 . .
C10 C9 C8 120.3(2) . .
C10 C9 H9A 119.9 . .
C8 C9 H9A 119.9 . .
C9 C10 C11 119.8(2) . .
C9 C10 H10A 120.1 . .
C11 C10 H10A 120.1 . .
C10 C11 C12 120.3(2) . .
C10 C11 H11A 119.9 . .
C12 C11 H11A 119.9 . .
C11 C12 C7 120.6(2) . .
C11 C12 H12A 119.7 . .
C7 C12 H12A 119.7 . .
C18 C13 C14 117.7(2) . .
C18 C13 P1 124.91(17) . .
C14 C13 P1 117.30(18) . .
C15 C14 C13 120.7(2) . .
C15 C14 H14A 119.6 . .
C13 C14 H14A 119.6 . .
C16 C15 C14 120.3(2) . .
C16 C15 H15A 119.9 . .
C14 C15 H15A 119.9 . .
C15 C16 C17 120.0(2) . .
C15 C16 H16A 120.0 . .
C17 C16 H16A 120.0 . .
C16 C17 C18 120.5(3) . .
C16 C17 H17A 119.8 . .
C18 C17 H17A 119.8 . .
C17 C18 C13 120.8(2) . .
C17 C18 H18A 119.6 . .
C13 C18 H18A 119.6 . .

loop_
_geom_bond_atom_site_label_1
_geom_bond_atom_site_label_2
_geom_bond_distance
_geom_bond_site_symmetry_2
Fe1 C4 2.033(2) .
Fe1 C4 2.033(2) 3_655
Fe1 C3 2.041(2) 3_655
Fe1 C3 2.041(2) .
Fe1 C5 2.045(2) .
Fe1 C5 2.045(2) 3_655
Fe1 C6 2.048(2) .
Fe1 C6 2.048(2) 3_655
Fe1 C2 2.056(2) .
Fe1 C2 2.056(2) 3_655
C1 O1 1.225(2) .
C1 N1 1.343(3) .
C1 P1 1.886(2) .
N1 C2 1.410(3) .
N1 H1N 0.82(3) .
C2 C6 1.417(3) .
C2 C3 1.425(3) .
C3 C4 1.421(3) .
C3 H3A 0.9500 .
C4 C5 1.410(3) .
C4 H4A 0.9500 .
C5 C6 1.416(3) .
C5 H5A 0.9500 .
C6 H6A 0.9500 .
P1 C7 1.830(2) .
P1 C13 1.832(2) .
C7 C12 1.382(3) .
C7 C8 1.393(3) .
C8 C9 1.376(3) .
C8 H8A 0.9500 .
C9 C10 1.362(4) .
C9 H9A 0.9500 .
C10 C11 1.376(3) .
C10 H10A 0.9500 .
C11 C12 1.381(3) .
C11 H11A 0.9500 .
C12 H12A 0.9500 .
C13 C18 1.382(3) .
C13 C14 1.397(3) .
C14 C15 1.385(4) .
C14 H14A 0.9500 .
C15 C16 1.354(4) .
C15 H15A 0.9500 .
C16 C17 1.371(4) .
C16 H16A 0.9500 .
C17 C18 1.380(3) .
C17 H17A 0.9500 .
C18 H18A 0.9500 .

loop_
_geom_hbond_atom_site_label_D
_geom_hbond_atom_site_label_H
_geom_hbond_atom_site_label_A
_geom_hbond_distance_DH
_geom_hbond_distance_HA
_geom_hbond_distance_DA
_geom_hbond_angle_DHA
_geom_hbond_site_symmetry_A
N1 H1N O1 0.82(3) 2.13(3) 2.905(2) 159(2) 4_566

loop_
_geom_torsion_atom_site_label_1
_geom_torsion_atom_site_label_2
_geom_torsion_atom_site_label_3
_geom_torsion_atom_site_label_4
_geom_torsion
_geom_torsion_site_symmetry_1
_geom_torsion_site_symmetry_2
_geom_torsion_site_symmetry_3
_geom_torsion_site_symmetry_4
O1 C1 N1 C2 2.5(3) . . . .
P1 C1 N1 C2 -177.96(16) . . . .
C1 N1 C2 C6 166.0(2) . . . .
C1 N1 C2 C3 -15.9(3) . . . .
C1 N1 C2 Fe1 77.5(3) . . . .
C4 Fe1 C2 N1 -162.6(2) . . . .
C4 Fe1 C2 N1 17.4(2) 3_655 . . .
C3 Fe1 C2 N1 56.0(2) 3_655 . . .
C3 Fe1 C2 N1 -124.0(2) . . . .
C5 Fe1 C2 N1 153.6(2) . . . .
C5 Fe1 C2 N1 -26.4(2) 3_655 . . .
C6 Fe1 C2 N1 115.7(2) . . . .
C6 Fe1 C2 N1 -64.3(2) 3_655 . . .
C2 Fe1 C2 N1 -112.0(6) 3_655 . . .
C4 Fe1 C2 C6 81.72(14) . . . .
C4 Fe1 C2 C6 -98.28(14) 3_655 . . .
C3 Fe1 C2 C6 -59.68(18) 3_655 . . .
C3 Fe1 C2 C6 120.32(18) . . . .
C5 Fe1 C2 C6 37.91(13) . . . .
C5 Fe1 C2 C6 -142.09(13) 3_655 . . .
C6 Fe1 C2 C6 180.0 3_655 . . .
C2 Fe1 C2 C6 132.3(6) 3_655 . . .
C4 Fe1 C2 C3 -38.60(13) . . . .
C4 Fe1 C2 C3 141.40(13) 3_655 . . .
C3 Fe1 C2 C3 180.0 3_655 . . .
C5 Fe1 C2 C3 -82.41(14) . . . .
C5 Fe1 C2 C3 97.58(14) 3_655 . . .
C6 Fe1 C2 C3 -120.32(18) . . . .
C6 Fe1 C2 C3 59.68(18) 3_655 . . .
C2 Fe1 C2 C3 12.0(6) 3_655 . . .
N1 C2 C3 C4 -176.9(2) . . . .
C6 C2 C3 C4 1.4(2) . . . .
Fe1 C2 C3 C4 59.84(15) . . . .
N1 C2 C3 Fe1 123.3(2) . . . .
C6 C2 C3 Fe1 -58.44(15) . . . .
C4 Fe1 C3 C4 180.0 3_655 . . .
C3 Fe1 C3 C4 34(12) 3_655 . . .
C5 Fe1 C3 C4 -37.25(14) . . . .
C5 Fe1 C3 C4 142.74(14) 3_655 . . .
C6 Fe1 C3 C4 -80.88(15) . . . .
C6 Fe1 C3 C4 99.12(15) 3_655 . . .
C2 Fe1 C3 C4 -117.80(19) . . . .
C2 Fe1 C3 C4 62.20(19) 3_655 . . .
C4 Fe1 C3 C2 117.80(19) . . . .
C4 Fe1 C3 C2 -62.20(19) 3_655 . . .
C3 Fe1 C3 C2 152(12) 3_655 . . .
C5 Fe1 C3 C2 80.54(13) . . . .
C5 Fe1 C3 C2 -99.46(13) 3_655 . . .
C6 Fe1 C3 C2 36.92(12) . . . .
C6 Fe1 C3 C2 -143.08(12) 3_655 . . .
C2 Fe1 C3 C2 180.0 3_655 . . .
C2 C3 C4 C5 -0.8(3) . . . .
Fe1 C3 C4 C5 59.68(16) . . . .
C2 C3 C4 Fe1 -60.45(15) . . . .
C4 Fe1 C4 C5 101(33) 3_655 . . .
C3 Fe1 C4 C5 60.28(19) 3_655 . . .
C3 Fe1 C4 C5 -119.72(19) . . . .
C5 Fe1 C4 C5 180.0 3_655 . . .
C6 Fe1 C4 C5 -37.54(13) . . . .
C6 Fe1 C4 C5 142.47(13) 3_655 . . .
C2 Fe1 C4 C5 -81.24(14) . . . .
C2 Fe1 C4 C5 98.76(14) 3_655 . . .
C4 Fe1 C4 C3 -139(33) 3_655 . . .
C3 Fe1 C4 C3 180.0 3_655 . . .
C5 Fe1 C4 C3 119.72(19) . . . .
C5 Fe1 C4 C3 -60.27(19) 3_655 . . .
C6 Fe1 C4 C3 82.19(14) . . . .
C6 Fe1 C4 C3 -97.81(14) 3_655 . . .
C2 Fe1 C4 C3 38.48(13) . . . .
C2 Fe1 C4 C3 -141.52(13) 3_655 . . .
C3 C4 C5 C6 -0.2(3) . . . .
Fe1 C4 C5 C6 59.32(16) . . . .
C3 C4 C5 Fe1 -59.48(16) . . . .
C4 Fe1 C5 C4 180.0 3_655 . . .
C3 Fe1 C5 C4 -142.41(13) 3_655 . . .
C3 Fe1 C5 C4 37.59(13) . . . .
C5 Fe1 C5 C4 17(8) 3_655 . . .
C6 Fe1 C5 C4 119.41(19) . . . .
C6 Fe1 C5 C4 -60.59(19) 3_655 . . .
C2 Fe1 C5 C4 81.58(14) . . . .
C2 Fe1 C5 C4 -98.42(14) 3_655 . . .
C4 Fe1 C5 C6 -119.41(19) . . . .
C4 Fe1 C5 C6 60.59(19) 3_655 . . .
C3 Fe1 C5 C6 98.18(14) 3_655 . . .
C3 Fe1 C5 C6 -81.82(14) . . . .
C5 Fe1 C5 C6 -102(8) 3_655 . . .
C6 Fe1 C5 C6 180.0 3_655 . . .
C2 Fe1 C5 C6 -37.83(13) . . . .
C2 Fe1 C5 C6 142.17(13) 3_655 . . .
C4 C5 C6 C2 1.0(3) . . . .
Fe1 C5 C6 C2 60.00(15) . . . .
C4 C5 C6 Fe1 -58.98(16) . . . .
N1 C2 C6 C5 176.90(19) . . . .
C3 C2 C6 C5 -1.5(2) . . . .
Fe1 C2 C6 C5 -59.71(15) . . . .
N1 C2 C6 Fe1 -123.39(19) . . . .
C3 C2 C6 Fe1 58.20(15) . . . .
C4 Fe1 C6 C5 37.51(14) . . . .
C4 Fe1 C6 C5 -142.49(14) 3_655 . . .
C3 Fe1 C6 C5 -98.42(15) 3_655 . . .
C3 Fe1 C6 C5 81.58(15) . . . .
C5 Fe1 C6 C5 180.0 3_655 . . .
C6 Fe1 C6 C5 169(6) 3_655 . . .
C2 Fe1 C6 C5 118.76(19) . . . .
C2 Fe1 C6 C5 -61.23(19) 3_655 . . .
C4 Fe1 C6 C2 -81.25(14) . . . .
C4 Fe1 C6 C2 98.75(14) 3_655 . . .
C3 Fe1 C6 C2 142.81(12) 3_655 . . .
C3 Fe1 C6 C2 -37.19(12) . . . .
C5 Fe1 C6 C2 -118.76(19) . . . .
C5 Fe1 C6 C2 61.23(19) 3_655 . . .
C6 Fe1 C6 C2 50(6) 3_655 . . .
C2 Fe1 C6 C2 180.0 3_655 . . .
O1 C1 P1 C7 20.7(2) . . . .
N1 C1 P1 C7 -158.77(15) . . . .
O1 C1 P1 C13 -85.2(2) . . . .
N1 C1 P1 C13 95.29(16) . . . .
C13 P1 C7 C12 0.0(2) . . . .
C1 P1 C7 C12 -102.1(2) . . . .
C13 P1 C7 C8 -176.12(18) . . . .
C1 P1 C7 C8 81.75(19) . . . .
C12 C7 C8 C9 1.3(4) . . . .
P1 C7 C8 C9 177.7(2) . . . .
C7 C8 C9 C10 -2.7(4) . . . .
C8 C9 C10 C11 1.7(4) . . . .
C9 C10 C11 C12 0.5(4) . . . .
C10 C11 C12 C7 -1.8(4) . . . .
C8 C7 C12 C11 0.9(3) . . . .
P1 C7 C12 C11 -175.15(18) . . . .
C7 P1 C13 C18 -90.5(2) . . . .
C1 P1 C13 C18 11.5(2) . . . .
C7 P1 C13 C14 92.63(18) . . . .
C1 P1 C13 C14 -165.31(17) . . . .
C18 C13 C14 C15 2.4(3) . . . .
P1 C13 C14 C15 179.52(19) . . . .
C13 C14 C15 C16 -2.1(4) . . . .
C14 C15 C16 C17 -0.1(4) . . . .
C15 C16 C17 C18 1.7(4) . . . .
C16 C17 C18 C13 -1.3(4) . . . .
C14 C13 C18 C17 -0.8(4) . . . .
P1 C13 C18 C17 -177.6(2) . . . .
